data_4100462
_journal_name_full 'Journal of the American Chemical Society'
_journal_paper_doi 10.1021/ja0455291
_journal_year 2005
_chemical_formula_moiety 'C46 H41 N5 O6, C4 H8 O2'
_chemical_formula_sum 'C50 H49 N5 O8'
_chemical_formula_weight 847.97
_space_group_IT_number 2
_symmetry_cell_setting triclinic
_symmetry_Int_Tables_number 2
_symmetry_space_group_name_Hall '-P 1'
_symmetry_space_group_name_H-M 'P -1'
_cell_angle_alpha 106.26(1)
_cell_angle_beta 106.353(10)
_cell_angle_gamma 100.402(5)
_cell_formula_units_Z 2
_cell_length_a 11.819(2)
_cell_length_b 13.490(2)
_cell_length_c 15.6589(9)
_cell_measurement_temperature 113.2
_cell_volume 2206.7(5)
_exptl_crystal_density_diffrn 1.276
_cod_original_formula_sum 'C50 H49 N5 O8 '
_cod_database_code 4100462

loop_
_symmetry_equiv_pos_as_xyz
x,y,z
-x,-y,-z

loop_
_atom_site_label
_atom_site_type_symbol
_atom_site_fract_x
_atom_site_fract_y
_atom_site_fract_z
_atom_site_U_iso_or_equiv
_atom_site_adp_type
_atom_site_occupancy
_atom_site_calc_flag
_atom_site_refinement_flags
_atom_site_disorder_assembly
_atom_site_disorder_group
O1 O 0.4928(1) 0.15361(10) 0.51193(9) 0.0345(3) Uani 1.00 d . . .
O2 O 0.5815(1) 0.33093(10) 0.55061(9) 0.0343(3) Uani 1.00 d . . .
O3 O -0.0930(1) 0.3756(1) 0.2492(1) 0.0416(4) Uani 1.00 d . . .
O4 O 0.5101(1) 0.59324(10) 0.08785(9) 0.0314(3) Uani 1.00 d . . .
O5 O 0.68749(10) 0.14630(10) 0.34895(8) 0.0291(3) Uani 1.00 d . . .
O6 O 0.00326(10) -0.09543(9) -0.10389(8) 0.0265(3) Uani 1.00 d . . .
O7 O 0.3358(2) 0.2110(2) 0.6819(1) 0.0737(6) Uani 1.00 d . . .
O8 O 0.1394(1) 0.2068(1) 0.6224(1) 0.0433(4) Uani 1.00 d . . .
N1 N 0.0281(1) 0.2737(1) 0.2952(1) 0.0261(4) Uani 1.00 d . . .
N2 N 0.3476(1) 0.5773(1) 0.1359(1) 0.0269(4) Uani 1.00 d . . .
N3 N 0.6612(1) 0.3041(1) 0.33688(10) 0.0242(4) Uani 1.00 d . . .
N4 N 0.1957(1) -0.0713(1) -0.00644(10) 0.0230(4) Uani 1.00 d . . .
N5 N 0.2308(1) 0.3633(1) -0.1130(1) 0.0313(4) Uani 1.00 d . . .
C1 C 0.5948(2) 0.1433(1) 0.5777(1) 0.0283(5) Uani 1.00 d . . .
C2 C 0.7055(2) 0.1522(2) 0.5634(1) 0.0337(5) Uani 1.00 d . . .
C3 C 0.8011(2) 0.1383(2) 0.6288(1) 0.0372(5) Uani 1.00 d . . .
C4 C 0.7843(2) 0.1130(1) 0.7049(1) 0.0360(5) Uani 1.00 d . . .
C5 C 0.6717(2) 0.1016(2) 0.7157(1) 0.0373(5) Uani 1.00 d . . .
C6 C 0.5757(2) 0.1178(1) 0.6527(1) 0.0340(5) Uani 1.00 d . . .
C7 C 0.4942(2) 0.2529(1) 0.5082(1) 0.0268(5) Uani 1.00 d . . .
C8 C 0.3738(1) 0.2536(1) 0.4471(1) 0.0252(4) Uani 1.00 d . . .
C9 C 0.3578(1) 0.3517(1) 0.4421(1) 0.0254(4) Uani 1.00 d . . .
C10 C 0.2460(1) 0.3596(1) 0.3918(1) 0.0259(4) Uani 1.00 d . . .
C11 C 0.1464(1) 0.2675(1) 0.3418(1) 0.0239(4) Uani 1.00 d . . .
C12 C 0.1634(2) 0.1688(1) 0.3452(1) 0.0302(5) Uani 1.00 d . . .
C13 C 0.2750(2) 0.1618(1) 0.3980(1) 0.0305(5) Uani 1.00 d . . .
C14 C -0.0793(2) 0.1944(2) 0.2908(1) 0.0340(5) Uani 1.00 d . . .
C15 C 0.0053(1) 0.3545(1) 0.2611(1) 0.0285(5) Uani 1.00 d . . .
C16 C 0.1006(1) 0.4120(1) 0.2320(1) 0.0238(4) Uani 1.00 d . . .
C17 C 0.1290(1) 0.5230(1) 0.2581(1) 0.0269(5) Uani 1.00 d . . .
C18 C 0.2120(1) 0.5780(1) 0.2281(1) 0.0265(4) Uani 1.00 d . . .
C19 C 0.2631(1) 0.5203(1) 0.1678(1) 0.0227(4) Uani 1.00 d . . .
C20 C 0.2308(1) 0.4084(1) 0.1383(1) 0.0228(4) Uani 1.00 d . . .
C21 C 0.1526(1) 0.3544(1) 0.1724(1) 0.0228(4) Uani 1.00 d . . .
C22 C 0.3104(2) 0.6546(2) 0.0928(1) 0.0369(6) Uani 1.00 d . . .
C23 C 0.4541(1) 0.5556(1) 0.1326(1) 0.0244(4) Uani 1.00 d . . .
C24 C 0.5051(1) 0.4888(1) 0.1864(1) 0.0217(4) Uani 1.00 d . . .
C25 C 0.5562(1) 0.4121(1) 0.1443(1) 0.0240(4) Uani 1.00 d . . .
C26 C 0.6079(1) 0.3507(1) 0.1927(1) 0.0236(4) Uani 1.00 d . . .
C27 C 0.6087(1) 0.3659(1) 0.2841(1) 0.0224(4) Uani 1.00 d . . .
C28 C 0.5606(1) 0.4440(1) 0.3271(1) 0.0260(4) Uani 1.00 d . . .
C29 C 0.5093(1) 0.5056(1) 0.2792(1) 0.0256(4) Uani 1.00 d . . .
C30 C 0.7666(1) 0.3640(1) 0.4244(1) 0.0313(5) Uani 1.00 d . . .
C31 C 0.6273(1) 0.1944(1) 0.3073(1) 0.0224(4) Uani 1.00 d . . .
C32 C 0.5129(1) 0.1318(1) 0.2232(1) 0.0209(4) Uani 1.00 d . . .
C33 C 0.5174(1) 0.0389(1) 0.1595(1) 0.0241(4) Uani 1.00 d . . .
C34 C 0.4140(1) -0.0271(1) 0.0827(1) 0.0246(4) Uani 1.00 d . . .
C35 C 0.3030(1) -0.0013(1) 0.0707(1) 0.0211(4) Uani 1.00 d . . .
C36 C 0.2963(1) 0.0891(1) 0.1363(1) 0.0217(4) Uani 1.00 d . . .
C37 C 0.4016(1) 0.1567(1) 0.2110(1) 0.0212(4) Uani 1.00 d . . .
C38 C 0.1656(2) -0.1856(1) -0.0172(1) 0.0312(5) Uani 1.00 d . . .
C39 C 0.1090(1) -0.0362(1) -0.0599(1) 0.0216(4) Uani 1.00 d . . .
C40 C 0.1466(1) 0.0703(1) -0.0691(1) 0.0206(4) Uani 1.00 d . . .
C41 C 0.0571(1) 0.1214(1) -0.0912(1) 0.0240(4) Uani 1.00 d . . .
C42 C 0.0827(1) 0.2185(1) -0.1061(1) 0.0254(4) Uani 1.00 d . . .
C43 C 0.2014(1) 0.2672(1) -0.1005(1) 0.0236(4) Uani 1.00 d . . .
C44 C 0.2919(1) 0.2136(1) -0.0803(1) 0.0253(4) Uani 1.00 d . . .
C45 C 0.2649(1) 0.1186(1) -0.0645(1) 0.0238(4) Uani 1.00 d . . .
C46 C 0.1403(2) 0.4168(2) -0.1421(2) 0.0368(6) Uani 1.00 d . . .
C47 C 0.1758(3) 0.0558(2) 0.6575(2) 0.081(1) Uani 1.00 d . . .
C48 C 0.2281(2) 0.1639(2) 0.6557(2) 0.0540(7) Uani 1.00 d . . .
C49 C 0.1792(2) 0.3137(2) 0.6207(2) 0.0420(6) Uani 1.00 d . . .
C50 C 0.0669(2) 0.3439(2) 0.5790(2) 0.0512(7) Uani 1.00 d . . .
H1 H 0.7155 0.1675 0.5099 0.0404 Uiso 1.00 calc . . .
H2 H 0.8791 0.1461 0.6216 0.0446 Uiso 1.00 calc . . .
H3 H 0.8507 0.1036 0.7498 0.0432 Uiso 1.00 calc . . .
H4 H 0.6601 0.0823 0.7671 0.0448 Uiso 1.00 calc . . .
H5 H 0.4982 0.1116 0.6607 0.0408 Uiso 1.00 calc . . .
H6 H 0.4256 0.4145 0.4740 0.0304 Uiso 1.00 calc . . .
H7 H 0.2365 0.4279 0.3911 0.0310 Uiso 1.00 calc . . .
H8 H 0.0970 0.1052 0.3106 0.0362 Uiso 1.00 calc . . .
H9 H 0.2843 0.0941 0.4006 0.0366 Uiso 1.00 calc . . .
H10 H -0.1515 0.2154 0.2690 0.0407 Uiso 1.00 calc . . .
H11 H -0.0870 0.1255 0.2484 0.0407 Uiso 1.00 calc . . .
H12 H -0.0685 0.1912 0.3524 0.0407 Uiso 1.00 calc . . .
H13 H 0.0914 0.5619 0.2970 0.0323 Uiso 1.00 calc . . .
H14 H 0.2337 0.6544 0.2484 0.0317 Uiso 1.00 calc . . .
H15 H 0.2625 0.3689 0.0947 0.0273 Uiso 1.00 calc . . .
H16 H 0.1345 0.2784 0.1551 0.0273 Uiso 1.00 calc . . .
H17 H 0.3746 0.7200 0.1203 0.0442 Uiso 1.00 calc . . .
H18 H 0.2937 0.6262 0.0263 0.0442 Uiso 1.00 calc . . .
H19 H 0.2385 0.6678 0.1037 0.0442 Uiso 1.00 calc . . .
H20 H 0.5555 0.4019 0.0816 0.0287 Uiso 1.00 calc . . .
H21 H 0.6427 0.2985 0.1636 0.0282 Uiso 1.00 calc . . .
H22 H 0.5631 0.4552 0.3903 0.0312 Uiso 1.00 calc . . .
H23 H 0.4770 0.5593 0.3094 0.0306 Uiso 1.00 calc . . .
H24 H 0.8377 0.3839 0.4091 0.0374 Uiso 1.00 calc . . .
H25 H 0.7798 0.3200 0.4621 0.0374 Uiso 1.00 calc . . .
H26 H 0.7508 0.4268 0.4588 0.0374 Uiso 1.00 calc . . .
H27 H 0.5926 0.0202 0.1688 0.0288 Uiso 1.00 calc . . .
H28 H 0.4187 -0.0895 0.0384 0.0295 Uiso 1.00 calc . . .
H29 H 0.2197 0.1046 0.1301 0.0260 Uiso 1.00 calc . . .
H30 H 0.3977 0.2204 0.2540 0.0254 Uiso 1.00 calc . . .
H31 H 0.2008 -0.1927 0.0425 0.0374 Uiso 1.00 calc . . .
H32 H 0.0789 -0.2147 -0.0395 0.0374 Uiso 1.00 calc . . .
H33 H 0.1975 -0.2233 -0.0615 0.0374 Uiso 1.00 calc . . .
H34 H -0.0242 0.0893 -0.0963 0.0288 Uiso 1.00 calc . . .
H35 H 0.0194 0.2523 -0.1202 0.0304 Uiso 1.00 calc . . .
H36 H 0.3725 0.2435 -0.0777 0.0303 Uiso 1.00 calc . . .
H37 H 0.3278 0.0845 -0.0500 0.0285 Uiso 1.00 calc . . .
H38 H 0.3143 0.3961 -0.1021 0.0376 Uiso 1.00 calc . . .
H39 H 0.1079 0.4393 -0.0931 0.0442 Uiso 1.00 calc . . .
H40 H 0.1773 0.4777 -0.1539 0.0442 Uiso 1.00 calc . . .
H41 H 0.0758 0.3686 -0.1984 0.0442 Uiso 1.00 calc . . .
H42 H 0.1286 0.0622 0.6979 0.0974 Uiso 1.00 calc . . .
H43 H 0.1247 0.0094 0.5950 0.0974 Uiso 1.00 calc . . .
H44 H 0.2406 0.0270 0.6808 0.0974 Uiso 1.00 calc . . .
H45 H 0.2244 0.3630 0.6834 0.0503 Uiso 1.00 calc . . .
H46 H 0.2293 0.3141 0.5827 0.0503 Uiso 1.00 calc . . .
H47 H 0.0897 0.4139 0.5766 0.0612 Uiso 1.00 calc . . .
H48 H 0.0219 0.2938 0.5166 0.0612 Uiso 1.00 calc . . .
H49 H 0.0173 0.3431 0.6173 0.0612 Uiso 1.00 calc . . .

loop_
_atom_site_aniso_label
_atom_site_aniso_U_11
_atom_site_aniso_U_22
_atom_site_aniso_U_33
_atom_site_aniso_U_12
_atom_site_aniso_U_13
_atom_site_aniso_U_23
O1 0.0350(7) 0.0283(7) 0.0327(7) 0.0073(5) 0.0010(5) 0.0119(6)
O2 0.0308(7) 0.0287(7) 0.0351(7) 0.0044(5) 0.0060(5) 0.0072(6)
O3 0.0265(7) 0.0499(9) 0.0619(10) 0.0178(6) 0.0233(6) 0.0277(8)
O4 0.0333(7) 0.0295(7) 0.0399(8) 0.0078(5) 0.0191(6) 0.0190(6)
O5 0.0259(6) 0.0359(7) 0.0290(7) 0.0115(5) 0.0077(5) 0.0167(6)
O6 0.0247(6) 0.0230(6) 0.0260(7) 0.0018(5) 0.0040(5) 0.0079(5)
O7 0.047(1) 0.084(1) 0.092(1) 0.0331(9) 0.0206(9) 0.028(1)
O8 0.0401(8) 0.0358(8) 0.0563(9) 0.0154(6) 0.0141(7) 0.0196(7)
N1 0.0218(7) 0.0272(8) 0.0301(8) 0.0037(6) 0.0121(6) 0.0103(7)
N2 0.0294(7) 0.0241(8) 0.0370(9) 0.0110(6) 0.0160(6) 0.0187(7)
N3 0.0211(7) 0.0262(8) 0.0226(7) 0.0051(6) 0.0041(6) 0.0091(6)
N4 0.0245(7) 0.0168(7) 0.0245(7) 0.0038(5) 0.0037(6) 0.0087(6)
N5 0.0287(8) 0.0266(8) 0.0454(10) 0.0081(6) 0.0136(7) 0.0219(7)
C1 0.0337(9) 0.0229(9) 0.0250(9) 0.0072(7) 0.0058(7) 0.0090(7)
C2 0.041(1) 0.035(1) 0.031(1) 0.0118(8) 0.0152(8) 0.0162(9)
C3 0.0323(10) 0.030(1) 0.048(1) 0.0089(8) 0.0114(9) 0.0147(9)
C4 0.043(1) 0.0226(9) 0.031(1) 0.0067(8) -0.0016(8) 0.0091(8)
C5 0.052(1) 0.032(1) 0.028(1) 0.0103(9) 0.0114(9) 0.0144(9)
C6 0.039(1) 0.032(1) 0.034(1) 0.0094(8) 0.0167(8) 0.0133(9)
C7 0.0346(9) 0.0243(9) 0.0213(9) 0.0078(7) 0.0108(7) 0.0072(7)
C8 0.0315(9) 0.0234(9) 0.0195(8) 0.0062(7) 0.0106(7) 0.0051(7)
C9 0.0299(9) 0.0217(9) 0.0198(8) 0.0016(7) 0.0088(7) 0.0037(7)
C10 0.0336(9) 0.0206(8) 0.0241(9) 0.0069(7) 0.0125(7) 0.0070(7)
C11 0.0257(8) 0.0255(9) 0.0213(9) 0.0065(7) 0.0102(7) 0.0078(7)
C12 0.0296(9) 0.0232(9) 0.0308(10) 0.0006(7) 0.0070(7) 0.0072(8)
C13 0.0346(10) 0.0219(9) 0.0317(10) 0.0062(7) 0.0100(8) 0.0074(8)
C14 0.0251(9) 0.037(1) 0.040(1) 0.0005(8) 0.0156(8) 0.0138(9)
C15 0.0248(9) 0.0319(10) 0.0289(10) 0.0078(7) 0.0123(7) 0.0083(8)
C16 0.0193(8) 0.0266(9) 0.0268(9) 0.0079(6) 0.0082(7) 0.0103(7)
C17 0.0246(8) 0.0281(9) 0.0312(10) 0.0125(7) 0.0121(7) 0.0097(8)
C18 0.0278(9) 0.0212(9) 0.0318(10) 0.0102(7) 0.0096(7) 0.0102(8)
C19 0.0208(8) 0.0242(9) 0.0262(9) 0.0084(6) 0.0080(7) 0.0122(7)
C20 0.0217(8) 0.0222(8) 0.0228(9) 0.0070(6) 0.0072(6) 0.0056(7)
C21 0.0208(8) 0.0202(8) 0.0245(9) 0.0053(6) 0.0051(6) 0.0068(7)
C22 0.046(1) 0.032(1) 0.050(1) 0.0212(8) 0.0238(9) 0.0275(10)
C23 0.0251(8) 0.0176(8) 0.0299(9) 0.0038(6) 0.0110(7) 0.0079(7)
C24 0.0187(8) 0.0201(8) 0.0265(9) 0.0030(6) 0.0084(7) 0.0093(7)
C25 0.0240(8) 0.0273(9) 0.0245(9) 0.0063(7) 0.0126(7) 0.0114(7)
C26 0.0253(8) 0.0239(9) 0.0256(9) 0.0100(7) 0.0123(7) 0.0095(7)
C27 0.0202(8) 0.0235(8) 0.0226(9) 0.0044(6) 0.0065(6) 0.0088(7)
C28 0.0237(8) 0.0294(9) 0.0210(9) 0.0046(7) 0.0071(7) 0.0058(7)
C29 0.0239(8) 0.0224(9) 0.0274(9) 0.0059(7) 0.0099(7) 0.0038(7)
C30 0.0268(9) 0.0306(10) 0.0256(10) 0.0037(7) -0.0001(7) 0.0061(8)
C31 0.0203(8) 0.0285(9) 0.0230(9) 0.0079(7) 0.0111(6) 0.0120(7)
C32 0.0213(8) 0.0252(9) 0.0205(8) 0.0070(6) 0.0083(6) 0.0133(7)
C33 0.0217(8) 0.0272(9) 0.0273(9) 0.0107(7) 0.0099(7) 0.0119(8)
C34 0.0294(9) 0.0215(8) 0.0258(9) 0.0113(7) 0.0116(7) 0.0086(7)
C35 0.0234(8) 0.0207(8) 0.0205(8) 0.0052(6) 0.0063(6) 0.0115(7)
C36 0.0228(8) 0.0230(8) 0.0242(9) 0.0084(6) 0.0100(6) 0.0124(7)
C37 0.0230(8) 0.0221(8) 0.0214(8) 0.0074(6) 0.0101(6) 0.0089(7)
C38 0.0350(9) 0.0187(9) 0.035(1) 0.0063(7) 0.0047(8) 0.0106(8)
C39 0.0258(8) 0.0196(8) 0.0206(8) 0.0065(6) 0.0102(7) 0.0068(7)
C40 0.0226(8) 0.0223(8) 0.0191(8) 0.0071(6) 0.0074(6) 0.0101(7)
C41 0.0212(8) 0.0252(9) 0.0245(9) 0.0041(6) 0.0066(7) 0.0104(7)
C42 0.0233(8) 0.0254(9) 0.0290(9) 0.0083(7) 0.0077(7) 0.0126(8)
C43 0.0279(8) 0.0231(9) 0.0220(9) 0.0072(7) 0.0093(7) 0.0106(7)
C44 0.0228(8) 0.0260(9) 0.0310(10) 0.0052(7) 0.0123(7) 0.0142(8)
C45 0.0257(8) 0.0259(9) 0.0254(9) 0.0106(7) 0.0108(7) 0.0135(7)
C46 0.038(1) 0.030(1) 0.053(1) 0.0133(8) 0.0172(9) 0.0262(10)
C47 0.091(2) 0.053(2) 0.100(2) 0.034(1) 0.017(2) 0.036(2)
C48 0.057(2) 0.054(1) 0.055(2) 0.029(1) 0.017(1) 0.019(1)
C49 0.047(1) 0.042(1) 0.049(1) 0.0130(9) 0.027(1) 0.022(1)
C50 0.063(1) 0.045(1) 0.057(1) 0.024(1) 0.026(1) 0.026(1)

loop_
_geom_bond_atom_site_label_1
_geom_bond_atom_site_label_2
_geom_bond_distance
_geom_bond_site_symmetry_1
_geom_bond_site_symmetry_2
_geom_bond_publ_flag
O1 C1 1.405(2) . . yes
O1 C7 1.354(2) . . yes
O2 C7 1.202(2) . . yes
O3 C15 1.222(2) . . yes
O4 C23 1.236(2) . . yes
O5 C31 1.222(2) . . yes
O6 C39 1.233(2) . . yes
O7 C48 1.208(3) . . yes
O8 C48 1.336(3) . . yes
O8 C49 1.445(2) . . yes
N1 C11 1.413(2) . . yes
N1 C14 1.477(2) . . yes
N1 C15 1.377(2) . . yes
N2 C19 1.434(2) . . yes
N2 C22 1.459(2) . . yes
N2 C23 1.353(2) . . yes
N3 C27 1.431(2) . . yes
N3 C30 1.462(2) . . yes
N3 C31 1.365(2) . . yes
N4 C35 1.424(2) . . yes
N4 C38 1.467(2) . . yes
N4 C39 1.375(2) . . yes
N5 C43 1.363(2) . . yes
N5 C46 1.435(2) . . yes
N5 H38 0.950 . . no
C1 C2 1.378(3) . . yes
C1 C6 1.378(2) . . yes
C2 C3 1.377(3) . . yes
C2 H1 0.950 . . no
C3 C4 1.383(3) . . yes
C3 H2 0.950 . . no
C4 C5 1.375(3) . . yes
C4 H3 0.950 . . no
C5 C6 1.374(3) . . yes
C5 H4 0.950 . . no
C6 H5 0.950 . . no
C7 C8 1.478(2) . . yes
C8 C9 1.390(2) . . yes
C8 C13 1.388(2) . . yes
C9 C10 1.374(2) . . yes
C9 H6 0.950 . . no
C10 C11 1.396(2) . . yes
C10 H7 0.950 . . no
C11 C12 1.396(2) . . yes
C12 C13 1.380(2) . . yes
C12 H8 0.950 . . no
C13 H9 0.950 . . no
C14 H10 0.950 . . no
C14 H11 0.950 . . no
C14 H12 0.950 . . no
C15 C16 1.500(2) . . yes
C16 C17 1.387(2) . . yes
C16 C21 1.393(2) . . yes
C17 C18 1.388(2) . . yes
C17 H13 0.950 . . no
C18 C19 1.393(2) . . yes
C18 H14 0.950 . . no
C19 C20 1.394(2) . . yes
C20 C21 1.386(2) . . yes
C20 H15 0.950 . . no
C21 H16 0.950 . . no
C22 H17 0.950 . . no
C22 H18 0.950 . . no
C22 H19 0.950 . . no
C23 C24 1.491(2) . . yes
C24 C25 1.392(2) . . yes
C24 C29 1.391(2) . . yes
C25 C26 1.381(2) . . yes
C25 H20 0.950 . . no
C26 C27 1.385(2) . . yes
C26 H21 0.950 . . no
C27 C28 1.386(2) . . yes
C28 C29 1.377(2) . . yes
C28 H22 0.950 . . no
C29 H23 0.950 . . no
C30 H24 0.950 . . no
C30 H25 0.950 . . no
C30 H26 0.950 . . no
C31 C32 1.496(2) . . yes
C32 C33 1.387(2) . . yes
C32 C37 1.391(2) . . yes
C33 C34 1.382(2) . . yes
C33 H27 0.950 . . no
C34 C35 1.394(2) . . yes
C34 H28 0.950 . . no
C35 C36 1.388(2) . . yes
C36 C37 1.385(2) . . yes
C36 H29 0.950 . . no
C37 H30 0.950 . . no
C38 H31 0.950 . . no
C38 H32 0.950 . . no
C38 H33 0.950 . . no
C39 C40 1.485(2) . . yes
C40 C41 1.380(2) . . yes
C40 C45 1.404(2) . . yes
C41 C42 1.389(2) . . yes
C41 H34 0.950 . . no
C42 C43 1.404(2) . . yes
C42 H35 0.950 . . no
C43 C44 1.408(2) . . yes
C44 C45 1.371(2) . . yes
C44 H36 0.950 . . no
C45 H37 0.950 . . no
C46 H39 0.950 . . no
C46 H40 0.950 . . no
C46 H41 0.950 . . no
C47 C48 1.489(4) . . yes
C47 H42 0.950 . . no
C47 H43 0.950 . . no
C47 H44 0.950 . . no
C49 C50 1.487(3) . . yes
C49 H45 0.950 . . no
C49 H46 0.950 . . no
C50 H47 0.950 . . no
C50 H48 0.950 . . no
C50 H49 0.950 . . no

loop_
_cod_related_entry_id
_cod_related_entry_database
_cod_related_entry_code
1 ChemSpider 30659925
